data_7209276
loop_
_publ_author_name
'Wang, Ping'
'Fan, Rui-Qing'
'Liu, Xin-Rong'
'Wang, Li-Yuan'
'Yang, Yu-Lin'
'Cao, Wen-Wu'
'Yang, Bin'
'Hasi, WuLiJi'
'Su, Qing'
'Mu, Ying'

_publ_section_title
;
 Two-/three-dimensional open lanthanide--organic frameworks containing
 rigid/flexible dicarboxylate ligands: synthesis, crystal structure and
 photoluminescent properties
;
_journal_issue 10
_journal_name_full CrystEngComm
_journal_page_first 1931
_journal_paper_doi 10.1039/c3ce26684b
_journal_volume 15
_journal_year 2013
_chemical_formula_sum 'C6 H15 Dy O13'
_chemical_formula_weight 457.68
_chemical_name_systematic
;
?
;
_space_group_IT_number 14
_symmetry_cell_setting monoclinic
_symmetry_space_group_name_Hall '-P 2yn'
_symmetry_space_group_name_H-M 'P 1 21/n 1'
_atom_sites_solution_hydrogens geom
_atom_sites_solution_primary direct
_atom_sites_solution_secondary difmap
_audit_creation_method SHELXL-97
_cell_angle_alpha 90.00
_cell_angle_beta 99.13(3)
_cell_angle_gamma 90.00
_cell_formula_units_Z 4
_cell_length_a 9.6315(19)
_cell_length_b 11.613(2)
_cell_length_c 12.217(2)
_cell_measurement_reflns_used 12995
_cell_measurement_temperature 293(2)
_cell_measurement_theta_max 27.48
_cell_measurement_theta_min 3.06
_cell_volume 1349.2(4)
_computing_cell_refinement 'Bruker SMART'
_computing_data_collection 'Bruker SMART'
_computing_data_reduction 'Bruker SAINT'
_computing_molecular_graphics SHELXP-97
_computing_publication_material SHELXTL
_computing_structure_refinement 'SHELXL-97 (Sheldrick, 1997)'
_computing_structure_solution 'SHELXS-97 (Sheldrick, 1997)'
_diffrn_ambient_temperature 293(2)
_diffrn_measured_fraction_theta_full 0.994
_diffrn_measured_fraction_theta_max 0.994
_diffrn_measurement_device_type 'Bruker Smart APEX CCD area detector'
_diffrn_measurement_method 'phi and omega scans'
_diffrn_radiation_monochromator graphite
_diffrn_radiation_source 'fine-focus sealed tube'
_diffrn_radiation_type MoK\a
_diffrn_radiation_wavelength 0.71073
_diffrn_reflns_av_R_equivalents 0.0260
_diffrn_reflns_av_sigmaI/netI 0.0210
_diffrn_reflns_limit_h_max 12
_diffrn_reflns_limit_h_min -11
_diffrn_reflns_limit_k_max 15
_diffrn_reflns_limit_k_min -15
_diffrn_reflns_limit_l_max 15
_diffrn_reflns_limit_l_min -15
_diffrn_reflns_number 12995
_diffrn_reflns_theta_full 27.48
_diffrn_reflns_theta_max 27.48
_diffrn_reflns_theta_min 3.06
_diffrn_standards_decay_% 0
_diffrn_standards_interval_count 0
_diffrn_standards_interval_time 0
_diffrn_standards_number 0
_exptl_absorpt_coefficient_mu 5.604
_exptl_absorpt_correction_T_max 0.4492
_exptl_absorpt_correction_T_min 0.3465
_exptl_absorpt_correction_type multi-scan
_exptl_crystal_colour colorless
_exptl_crystal_density_diffrn 2.253
_exptl_crystal_density_method 'not measured'
_exptl_crystal_description block
_exptl_crystal_F_000 884
_exptl_crystal_size_max 0.24
_exptl_crystal_size_mid 0.19
_exptl_crystal_size_min 0.17
_refine_diff_density_max 0.747
_refine_diff_density_min -1.655
_refine_diff_density_rms 0.177
_refine_ls_extinction_method none
_refine_ls_goodness_of_fit_ref 1.020
_refine_ls_hydrogen_treatment mixed
_refine_ls_matrix_type full
_refine_ls_number_parameters 181
_refine_ls_number_reflns 3078
_refine_ls_number_restraints 0
_refine_ls_restrained_S_all 1.020
_refine_ls_R_factor_all 0.0260
_refine_ls_R_factor_gt 0.0233
_refine_ls_shift/su_max 0.002
_refine_ls_shift/su_mean 0.000
_refine_ls_structure_factor_coef Fsqd
_refine_ls_weighting_details 'calc w=1/[\s^2^(Fo^2^)+(0.0297P)^2^+5.3609P] where P=(Fo^2^+2Fc^2^)/3'
_refine_ls_weighting_scheme calc
_refine_ls_wR_factor_gt 0.0594
_refine_ls_wR_factor_ref 0.0608
_reflns_number_gt 2846
_reflns_number_total 3078
_reflns_threshold_expression >2sigma(I)
_cod_data_source_file c3ce26684b.txt
_cod_data_source_block 8
_cod_depositor_comments
;
The following automatic conversions were performed:

'_symmetry_cell_setting' value 'Monoclinic' changed to 'monoclinic'
according to /home/saulius/struct/CIF-dictionaries/cif_core.dic
dictionary named 'cif_core.dic' version 2.4.2 from 2011-04-26.

Automatic conversion script
Id: cif_fix_values 1891 2012-01-12 08:04:46Z andrius 
;
_cod_original_cell_volume 1349.1(5)
_cod_original_sg_symbol_H-M 'P2(1)/n '
_cod_database_code 7209276

loop_
_symmetry_equiv_pos_as_xyz
'x, y, z'
'-x+1/2, y+1/2, -z+1/2'
'-x, -y, -z'
'x-1/2, -y-1/2, z-1/2'

loop_
_atom_site_label
_atom_site_type_symbol
_atom_site_fract_x
_atom_site_fract_y
_atom_site_fract_z
_atom_site_U_iso_or_equiv
_atom_site_adp_type
_atom_site_occupancy
_atom_site_symmetry_multiplicity
_atom_site_calc_flag
_atom_site_refinement_flags
Dy1 Dy 0.214697(16) 0.513115(13) 0.832401(13) 0.01274(7) Uani 1 1 d .
O1 O 0.3099(3) 0.6368(2) 0.7072(2) 0.0198(5) Uani 1 1 d .
O2 O 0.1352(3) 0.3182(2) 0.8288(2) 0.0190(5) Uani 1 1 d .
O3 O 0.1387(3) 0.7122(2) 0.8440(2) 0.0223(6) Uani 1 1 d .
O4 O 0.3203(3) 0.3938(2) 0.7036(2) 0.0246(6) Uani 1 1 d .
O5 O 0.3973(3) 0.3885(2) 0.9360(3) 0.0267(6) Uani 1 1 d .
O6 O 0.4132(3) 0.6180(2) 0.9328(2) 0.0235(6) Uani 1 1 d .
O7 O -0.0328(3) 0.5103(2) 0.8566(2) 0.0200(5) Uani 1 1 d .
O8 O 0.1822(3) 0.5116(2) 1.0223(2) 0.0235(6) Uani 1 1 d .
O9 O 0.0525(3) 0.5201(3) 0.6564(2) 0.0282(6) Uani 1 1 d .
H9A H 0.0050 0.5820 0.6532 0.042 Uiso 1 1 d R
H9B H 0.0990 0.5182 0.6029 0.042 Uiso 1 1 d R
H9C H -0.0028 0.4627 0.6522 0.042 Uiso 1 1 d R
O10 O 0.1912(8) 0.2511(7) 0.3334(7) 0.130(3) Uani 1 1 d .
H10A H 0.1239 0.2534 0.3669 0.196 Uiso 1 1 calc R
C1 C 0.2996(4) 0.7430(3) 0.7170(3) 0.0151(7) Uani 1 1 d .
C2 C 0.1971(4) 0.7871(3) 0.7931(3) 0.0166(7) Uani 1 1 d .
C3 C 0.4956(4) 0.4336(3) 1.0011(3) 0.0180(7) Uani 1 1 d .
C4 C -0.0630(4) 0.5001(3) 0.9522(3) 0.0161(7) Uani 1 1 d .
C5 C 0.3481(6) 0.3754(8) 0.2448(5) 0.069(2) Uani 1 1 d .
H5A H 0.3667 0.4543 0.2287 0.103 Uiso 1 1 calc R
H5B H 0.3267 0.3330 0.1767 0.103 Uiso 1 1 calc R
H5C H 0.4295 0.3427 0.2895 0.103 Uiso 1 1 calc R
C6 C 0.2292(4) 0.3697(4) 0.3046(3) 0.0258(8) Uani 1 1 d .
H6A H 0.1484 0.4051 0.2597 0.031 Uiso 1 1 calc R
H6B H 0.2511 0.4142 0.3723 0.031 Uiso 1 1 calc R
OW1 O 0.0862(5) 0.6550(3) 0.4667(3) 0.0546(10) Uani 1 1 d .
HW1A H 0.0918 0.7193 0.5003 0.082 Uiso 1 1 d R
HW1B H 0.1634 0.6411 0.4439 0.082 Uiso 1 1 d R
OW2 O 0.3274(7) 0.4927(4) 0.4921(4) 0.0719(15) Uani 1 1 d .
HW2A H 0.2622 0.5202 0.5236 0.108 Uiso 1 1 d R
HW2B H 0.3778 0.4473 0.5363 0.108 Uiso 1 1 d R
OW3 O 0.0841(5) 0.2185(4) 0.0353(4) 0.0625(12) Uani 1 1 d .
HW3A H 0.0216 0.2505 -0.0120 0.094 Uiso 1 1 d R
HW3B H 0.1651 0.2341 0.0201 0.094 Uiso 1 1 d R

loop_
_atom_site_aniso_label
_atom_site_aniso_U_11
_atom_site_aniso_U_22
_atom_site_aniso_U_33
_atom_site_aniso_U_23
_atom_site_aniso_U_13
_atom_site_aniso_U_12
Dy1 0.01534(10) 0.00947(9) 0.01408(10) 0.00013(5) 0.00438(6) 0.00000(5)
O1 0.0270(14) 0.0120(12) 0.0225(13) 0.0009(10) 0.0101(11) 0.0017(10)
O2 0.0203(13) 0.0138(12) 0.0249(14) -0.0024(10) 0.0093(10) -0.0016(10)
O3 0.0278(14) 0.0145(12) 0.0277(14) 0.0027(10) 0.0142(12) 0.0007(11)
O4 0.0372(16) 0.0131(12) 0.0277(15) 0.0009(10) 0.0184(12) -0.0023(11)
O5 0.0223(14) 0.0195(13) 0.0351(16) -0.0063(11) -0.0050(12) 0.0005(11)
O6 0.0231(14) 0.0183(13) 0.0275(15) 0.0033(11) -0.0007(11) -0.0011(11)
O7 0.0191(13) 0.0274(14) 0.0141(12) 0.0021(10) 0.0045(10) 0.0041(10)
O8 0.0185(13) 0.0345(16) 0.0182(13) 0.0015(11) 0.0053(11) -0.0028(11)
O9 0.0314(16) 0.0323(16) 0.0204(14) 0.0021(12) 0.0026(12) -0.0018(13)
O10 0.138(6) 0.097(6) 0.153(8) 0.031(5) 0.016(5) -0.013(5)
C1 0.0152(16) 0.0155(16) 0.0138(16) 0.0010(12) 0.0000(13) 0.0006(13)
C2 0.0188(17) 0.0139(16) 0.0176(17) 0.0002(13) 0.0041(13) 0.0011(13)
C3 0.0169(17) 0.0176(18) 0.0206(18) -0.0020(13) 0.0065(14) -0.0018(13)
C4 0.0173(17) 0.0129(15) 0.0178(17) -0.0006(12) 0.0020(14) 0.0018(13)
C5 0.043(3) 0.119(6) 0.048(4) 0.020(4) 0.018(3) 0.024(4)
C6 0.0206(19) 0.034(2) 0.0226(19) 0.0063(16) 0.0036(15) 0.0088(16)
OW1 0.078(3) 0.0325(19) 0.055(2) -0.0102(17) 0.017(2) -0.0023(19)
OW2 0.097(4) 0.077(3) 0.043(3) -0.011(2) 0.012(3) -0.025(3)
OW3 0.084(3) 0.054(3) 0.056(3) 0.012(2) 0.033(2) 0.012(2)

loop_
_atom_type_symbol
_atom_type_description
_atom_type_scat_dispersion_real
_atom_type_scat_dispersion_imag
_atom_type_scat_source
C C 0.0033 0.0016 'International Tables Vol C Tables 4.2.6.8 and 6.1.1.4'
H H 0.0000 0.0000 'International Tables Vol C Tables 4.2.6.8 and 6.1.1.4'
O O 0.0106 0.0060 'International Tables Vol C Tables 4.2.6.8 and 6.1.1.4'
Dy Dy -0.1892 4.4098 'International Tables Vol C Tables 4.2.6.8 and 6.1.1.4'

loop_
_geom_angle_atom_site_label_1
_geom_angle_atom_site_label_2
_geom_angle_atom_site_label_3
_geom_angle
_geom_angle_site_symmetry_1
_geom_angle_site_symmetry_3
O1 Dy1 O2 135.58(9) . .
O1 Dy1 O8 138.58(9) . .
O2 Dy1 O8 85.38(9) . .
O1 Dy1 O6 70.74(10) . .
O2 Dy1 O6 135.15(9) . .
O8 Dy1 O6 74.16(10) . .
O1 Dy1 O3 67.36(9) . .
O2 Dy1 O3 143.36(9) . .
O8 Dy1 O3 82.18(9) . .
O6 Dy1 O3 73.40(10) . .
O1 Dy1 O4 71.70(9) . .
O2 Dy1 O4 67.35(9) . .
O8 Dy1 O4 139.03(10) . .
O6 Dy1 O4 103.63(10) . .
O3 Dy1 O4 137.48(9) . .
O1 Dy1 O7 124.47(9) . .
O2 Dy1 O7 70.98(9) . .
O8 Dy1 O7 66.59(10) . .
O6 Dy1 O7 130.46(9) . .
O3 Dy1 O7 72.44(9) . .
O4 Dy1 O7 125.78(10) . .
O1 Dy1 O9 70.96(10) . .
O2 Dy1 O9 81.81(10) . .
O8 Dy1 O9 133.52(10) . .
O6 Dy1 O9 140.15(10) . .
O3 Dy1 O9 82.18(10) . .
O4 Dy1 O9 74.07(11) . .
O7 Dy1 O9 66.99(10) . .
O1 Dy1 O5 111.56(10) . .
O2 Dy1 O5 69.73(9) . .
O8 Dy1 O5 71.92(10) . .
O6 Dy1 O5 66.11(10) . .
O3 Dy1 O5 136.33(10) . .
O4 Dy1 O5 70.21(10) . .
O7 Dy1 O5 123.97(10) . .
O9 Dy1 O5 140.65(10) . .
C1 O1 Dy1 119.4(2) . .
C1 O2 Dy1 119.0(2) 2_546 .
C2 O3 Dy1 117.9(2) . .
C2 O4 Dy1 118.0(2) 2_546 .
C3 O5 Dy1 119.1(2) . .
C3 O6 Dy1 120.2(2) 3_667 .
C4 O7 Dy1 119.2(2) . .
C4 O8 Dy1 120.8(2) 3_567 .
Dy1 O9 H9A 109.4 . .
Dy1 O9 H9B 109.5 . .
H9A O9 H9B 109.5 . .
Dy1 O9 H9C 109.5 . .
H9A O9 H9C 109.5 . .
H9B O9 H9C 109.5 . .
C6 O10 H10A 109.5 . .
O1 C1 O2 126.3(3) . 2_556
O1 C1 C2 117.0(3) . .
O2 C1 C2 116.7(3) 2_556 .
O4 C2 O3 126.8(3) 2_556 .
O4 C2 C1 116.7(3) 2_556 .
O3 C2 C1 116.6(3) . .
O6 C3 O5 126.5(4) 3_667 .
O6 C3 C3 117.0(4) 3_667 3_667
O5 C3 C3 116.4(4) . 3_667
O8 C4 O7 127.1(4) 3_567 .
O8 C4 C4 117.1(4) 3_567 3_567
O7 C4 C4 115.7(4) . 3_567
C6 C5 H5A 109.5 . .
C6 C5 H5B 109.5 . .
H5A C5 H5B 109.5 . .
C6 C5 H5C 109.5 . .
H5A C5 H5C 109.5 . .
H5B C5 H5C 109.5 . .
C5 C6 O10 113.9(6) . .
C5 C6 H6A 108.8 . .
O10 C6 H6A 108.8 . .
C5 C6 H6B 108.8 . .
O10 C6 H6B 108.8 . .
H6A C6 H6B 107.7 . .
HW1A OW1 HW1B 109.5 . .
HW2A OW2 HW2B 109.5 . .
HW3A OW3 HW3B 109.5 . .

loop_
_geom_bond_atom_site_label_1
_geom_bond_atom_site_label_2
_geom_bond_distance
_geom_bond_site_symmetry_2
Dy1 O1 2.385(3) .
Dy1 O2 2.387(3) .
Dy1 O8 2.390(3) .
Dy1 O6 2.428(3) .
Dy1 O3 2.436(3) .
Dy1 O4 2.437(3) .
Dy1 O7 2.448(3) .
Dy1 O9 2.450(3) .
Dy1 O5 2.467(3) .
O1 C1 1.244(4) .
O2 C1 1.258(4) 2_546
O3 C2 1.253(4) .
O4 C2 1.252(4) 2_546
O5 C3 1.250(4) .
O6 C3 1.248(4) 3_667
O7 C4 1.253(5) .
O8 C4 1.244(5) 3_567
O9 H9A 0.8500 .
O9 H9B 0.8501 .
O9 H9C 0.8500 .
O10 C6 1.482(8) .
O10 H10A 0.8200 .
C1 O2 1.258(4) 2_556
C1 C2 1.547(5) .
C2 O4 1.252(4) 2_556
C3 O6 1.248(4) 3_667
C3 C3 1.546(7) 3_667
C4 O8 1.244(5) 3_567
C4 C4 1.545(7) 3_567
C5 C6 1.455(7) .
C5 H5A 0.9600 .
C5 H5B 0.9600 .
C5 H5C 0.9600 .
C6 H6A 0.9700 .
C6 H6B 0.9700 .
OW1 HW1A 0.8500 .
OW1 HW1B 0.8500 .
OW2 HW2A 0.8499 .
OW2 HW2B 0.8501 .
OW3 HW3A 0.8501 .
OW3 HW3B 0.8500 .
